data_7111440
loop_
_publ_author_name
'Gudat, Dietrich'
'Gans-Eichler, Timo'
'Nieger, Martin'

_publ_section_title
;
 Synthesis and unprecedented oxidation of a cationic Sb-analogue of an
 Arduengo's carbene
;
_journal_issue 21
_journal_name_full 'Chemical Communications'
_journal_page_first 2434
_journal_page_last 2435
_journal_paper_doi 10.1039/b409657f
_journal_year 2004
_chemical_formula_moiety 'C10 H20 Cl3 N2 Sb - Sb Cl3'
_chemical_formula_sum 'C10 H20 Cl6 N2 Sb2'
_chemical_formula_weight 624.48
_chemical_name_common
;N,N'-Di-tert.butyl-diazadiene antimopny trichloride, antimony
trichloride adduct
;
_chemical_name_systematic
;
N,N'-Di-tert.butyl-diazadiene antimopny trichloride, antimony
trichloride adduct
;
_space_group_IT_number 15
_symmetry_cell_setting monoclinic
_symmetry_Int_Tables_number 15
_symmetry_space_group_name_Hall '-C 2yc'
_symmetry_space_group_name_H-M 'C 1 2/c 1'
_atom_sites_solution_hydrogens geom
_atom_sites_solution_primary direct
_atom_sites_solution_secondary difmap
_audit_creation_method SHELXL-97
_cell_angle_alpha 90.00
_cell_angle_beta 102.081(1)
_cell_angle_gamma 90.00
_cell_formula_units_Z 8
_cell_length_a 12.0617(1)
_cell_length_b 17.4255(2)
_cell_length_c 19.3913(2)
_cell_measurement_reflns_used 4678
_cell_measurement_temperature 123(2)
_cell_measurement_theta_max 27.5
_cell_measurement_theta_min 1
_cell_volume 3985.42(7)
_computing_cell_refinement DENZO-SMN
_computing_data_collection Collect
_computing_data_reduction DENZO-SMN
_computing_molecular_graphics XP
_computing_publication_material 'SHELXL-97 (Sheldrick, 1997)'
_computing_structure_refinement 'SHELXL-97 (Sheldrick, 1997)'
_computing_structure_solution 'SHELXS-97 (Sheldrick, 1990)'
_diffrn_ambient_temperature 123(2)
_diffrn_measured_fraction_theta_full 0.998
_diffrn_measured_fraction_theta_max 0.998
_diffrn_measurement_device_type 'Nonius KappaCCD'
_diffrn_measurement_method 'rotation in phi and omega, 1 deg.'
_diffrn_radiation_monochromator graphite
_diffrn_radiation_source 'fine-focus sealed tube'
_diffrn_radiation_type MoK\a
_diffrn_radiation_wavelength 0.71073
_diffrn_reflns_av_R_equivalents 0.0705
_diffrn_reflns_av_sigmaI/netI 0.0317
_diffrn_reflns_limit_h_max 14
_diffrn_reflns_limit_h_min -14
_diffrn_reflns_limit_k_max 20
_diffrn_reflns_limit_k_min -20
_diffrn_reflns_limit_l_max 23
_diffrn_reflns_limit_l_min -23
_diffrn_reflns_number 34881
_diffrn_reflns_theta_full 25.00
_diffrn_reflns_theta_max 25.00
_diffrn_reflns_theta_min 2.72
_diffrn_standards_decay_% none
_exptl_absorpt_coefficient_mu 3.508
_exptl_absorpt_correction_T_max 0.7920
_exptl_absorpt_correction_T_min 0.5753
_exptl_absorpt_correction_type 'empirical from multiple refl.'
_exptl_absorpt_process_details 'MULABS (Platon, cf. Blessing, 1995)'
_exptl_crystal_colour yellow
_exptl_crystal_density_diffrn 2.082
_exptl_crystal_density_meas ?
_exptl_crystal_density_method 'not measured'
_exptl_crystal_description plates
_exptl_crystal_F_000 2384
_exptl_crystal_size_max 0.15
_exptl_crystal_size_mid 0.10
_exptl_crystal_size_min 0.05
_refine_diff_density_max 0.414
_refine_diff_density_min -0.541
_refine_diff_density_rms 0.080
_refine_ls_extinction_method none
_refine_ls_goodness_of_fit_ref 0.979
_refine_ls_hydrogen_treatment riding
_refine_ls_matrix_type full
_refine_ls_number_parameters 181
_refine_ls_number_reflns 3512
_refine_ls_number_restraints 0
_refine_ls_restrained_S_all 0.979
_refine_ls_R_factor_all 0.0261
_refine_ls_R_factor_gt 0.0182
_refine_ls_shift/su_max 0.003
_refine_ls_shift/su_mean 0.000
_refine_ls_structure_factor_coef Fsqd
_refine_ls_weighting_details 'calc w=1/[\s^2^(Fo^2^)+(0.0155P)^2^+0.0000P] where P=(Fo^2^+2Fc^2^)/3'
_refine_ls_weighting_scheme calc
_refine_ls_wR_factor_gt 0.0391
_refine_ls_wR_factor_ref 0.0406
_reflns_number_gt 2913
_reflns_number_total 3512
_reflns_threshold_expression >2sigma(I)
_cod_data_source_file b409657fsup1.cif
_cod_data_source_block gudat57m
_cod_depositor_comments
;
The following automatic conversions were performed:

'_exptl_crystal_density_meas' value 'none' was changed to '?' - the
value is perceived as not measured.

Automatic conversion script
Id: cif_fix_values 3008 2015-01-20 13:52:24Z robertas 
;
_cod_original_sg_symbol_H-M C2/c
_cod_database_code 7111440

loop_
_symmetry_equiv_pos_as_xyz
'x, y, z'
'-x, y, -z+1/2'
'x+1/2, y+1/2, z'
'-x+1/2, y+1/2, -z+1/2'
'-x, -y, -z'
'x, -y, z-1/2'
'-x+1/2, -y+1/2, -z'
'x+1/2, -y+1/2, z-1/2'

loop_
_atom_site_label
_atom_site_type_symbol
_atom_site_fract_x
_atom_site_fract_y
_atom_site_fract_z
_atom_site_U_iso_or_equiv
_atom_site_adp_type
_atom_site_occupancy
_atom_site_symmetry_multiplicity
_atom_site_calc_flag
_atom_site_refinement_flags
Sb1 Sb 0.530209(15) 0.234730(10) 0.604214(9) 0.01759(6) Uani 1 1 d .
Cl1 Cl 0.55971(6) 0.22373(4) 0.48683(3) 0.02507(17) Uani 1 1 d .
Cl2 Cl 0.38651(6) 0.33941(4) 0.55803(3) 0.02583(17) Uani 1 1 d .
Cl3 Cl 0.36523(6) 0.13794(4) 0.56569(4) 0.02803(17) Uani 1 1 d .
N1 N 0.69539(18) 0.14855(12) 0.62711(10) 0.0161(5) Uani 1 1 d .
C11 C 0.6908(2) 0.06288(14) 0.63700(13) 0.0197(6) Uani 1 1 d .
C12 C 0.8079(2) 0.02615(15) 0.65629(14) 0.0257(7) Uani 1 1 d .
H12A H 0.8507 0.0493 0.6998 0.038 Uiso 1 1 calc R
H12B H 0.8483 0.0346 0.6181 0.038 Uiso 1 1 calc R
H12C H 0.7998 -0.0291 0.6634 0.038 Uiso 1 1 calc R
C13 C 0.6261(2) 0.05181(15) 0.69691(13) 0.0248(7) Uani 1 1 d .
H13A H 0.6701 0.0741 0.7405 0.037 Uiso 1 1 calc R
H13B H 0.6148 -0.0031 0.7039 0.037 Uiso 1 1 calc R
H13C H 0.5523 0.0774 0.6844 0.037 Uiso 1 1 calc R
C14 C 0.6238(2) 0.02830(15) 0.56856(13) 0.0241(7) Uani 1 1 d .
H14A H 0.5491 0.0527 0.5562 0.036 Uiso 1 1 calc R
H14B H 0.6144 -0.0270 0.5749 0.036 Uiso 1 1 calc R
H14C H 0.6648 0.0369 0.5306 0.036 Uiso 1 1 calc R
C1 C 0.7887(2) 0.18558(15) 0.64267(12) 0.0190(6) Uani 1 1 d .
H1 H 0.8575 0.1581 0.6577 0.023 Uiso 1 1 calc R
C2 C 0.7923(2) 0.26979(14) 0.63784(12) 0.0173(6) Uani 1 1 d .
H2 H 0.8634 0.2953 0.6498 0.021 Uiso 1 1 calc R
N2 N 0.70229(18) 0.30953(12) 0.61803(10) 0.0175(5) Uani 1 1 d .
C21 C 0.7076(2) 0.39608(15) 0.61587(13) 0.0208(6) Uani 1 1 d .
C22 C 0.6396(2) 0.42369(15) 0.67025(14) 0.0264(7) Uani 1 1 d .
H22A H 0.5623 0.4032 0.6579 0.040 Uiso 1 1 calc R
H22B H 0.6368 0.4799 0.6701 0.040 Uiso 1 1 calc R
H22C H 0.6765 0.4056 0.7173 0.040 Uiso 1 1 calc R
C23 C 0.6515(2) 0.41994(15) 0.54076(13) 0.0275(7) Uani 1 1 d .
H23A H 0.5742 0.3994 0.5289 0.041 Uiso 1 1 calc R
H23B H 0.6955 0.3996 0.5077 0.041 Uiso 1 1 calc R
H23C H 0.6490 0.4761 0.5376 0.041 Uiso 1 1 calc R
C24 C 0.8276(2) 0.42727(15) 0.63436(14) 0.0259(7) Uani 1 1 d .
H24A H 0.8631 0.4120 0.6826 0.039 Uiso 1 1 calc R
H24B H 0.8256 0.4834 0.6310 0.039 Uiso 1 1 calc R
H24C H 0.8715 0.4066 0.6014 0.039 Uiso 1 1 calc R
Sb2 Sb 0.196162(16) 0.244268(10) 0.613595(9) 0.01923(6) Uani 1 1 d .
Cl4 Cl 0.35007(6) 0.24218(4) 0.71505(3) 0.02665(17) Uani 1 1 d .
Cl5 Cl 0.10280(6) 0.33396(4) 0.67724(4) 0.03089(18) Uani 1 1 d .
Cl6 Cl 0.10317(6) 0.13790(4) 0.65378(4) 0.03438(19) Uani 1 1 d .

loop_
_atom_site_aniso_label
_atom_site_aniso_U_11
_atom_site_aniso_U_22
_atom_site_aniso_U_33
_atom_site_aniso_U_23
_atom_site_aniso_U_13
_atom_site_aniso_U_12
Sb1 0.01976(11) 0.01947(11) 0.01328(10) -0.00069(7) 0.00286(8) 0.00097(8)
Cl1 0.0275(4) 0.0341(4) 0.0134(3) -0.0024(3) 0.0037(3) 0.0036(3)
Cl2 0.0259(4) 0.0245(4) 0.0260(4) 0.0026(3) 0.0027(3) 0.0048(3)
Cl3 0.0252(4) 0.0237(4) 0.0333(4) -0.0063(3) 0.0020(3) -0.0015(3)
N1 0.0223(13) 0.0150(12) 0.0116(11) -0.0004(9) 0.0052(10) 0.0015(10)
C11 0.0283(17) 0.0146(15) 0.0163(14) 0.0013(11) 0.0051(13) 0.0001(13)
C12 0.0326(19) 0.0173(16) 0.0253(16) 0.0012(12) 0.0021(14) 0.0027(14)
C13 0.0336(18) 0.0197(16) 0.0213(16) 0.0012(12) 0.0062(14) -0.0021(13)
C14 0.0328(18) 0.0176(16) 0.0214(15) -0.0030(12) 0.0043(14) -0.0034(13)
C1 0.0221(16) 0.0211(16) 0.0135(14) -0.0008(11) 0.0030(12) 0.0035(13)
C2 0.0188(16) 0.0227(16) 0.0107(14) -0.0037(11) 0.0039(12) -0.0046(13)
N2 0.0241(14) 0.0186(13) 0.0100(11) -0.0012(9) 0.0044(10) -0.0022(11)
C21 0.0307(18) 0.0117(14) 0.0190(15) 0.0009(11) 0.0026(13) 0.0000(12)
C22 0.0358(19) 0.0166(16) 0.0273(16) -0.0041(12) 0.0081(14) 0.0032(14)
C23 0.0369(19) 0.0226(17) 0.0222(16) 0.0069(13) 0.0045(14) -0.0024(14)
C24 0.0344(19) 0.0167(16) 0.0265(16) 0.0007(12) 0.0061(14) -0.0031(14)
Sb2 0.02128(12) 0.01985(11) 0.01589(11) 0.00034(7) 0.00234(8) -0.00025(8)
Cl4 0.0238(4) 0.0379(5) 0.0171(4) 0.0018(3) 0.0018(3) 0.0018(3)
Cl5 0.0312(5) 0.0301(4) 0.0291(4) -0.0115(3) 0.0012(3) 0.0049(3)
Cl6 0.0320(5) 0.0233(4) 0.0460(5) 0.0109(3) 0.0039(4) -0.0037(3)

loop_
_atom_type_symbol
_atom_type_description
_atom_type_scat_dispersion_real
_atom_type_scat_dispersion_imag
_atom_type_scat_source
C C 0.0033 0.0016 'International Tables Vol C Tables 4.2.6.8 and 6.1.1.4'
H H 0.0000 0.0000 'International Tables Vol C Tables 4.2.6.8 and 6.1.1.4'
N N 0.0061 0.0033 'International Tables Vol C Tables 4.2.6.8 and 6.1.1.4'
Cl Cl 0.1484 0.1585 'International Tables Vol C Tables 4.2.6.8 and 6.1.1.4'
Sb Sb -0.5866 1.5461 'International Tables Vol C Tables 4.2.6.8 and 6.1.1.4'

loop_
_geom_angle_atom_site_label_1
_geom_angle_atom_site_label_2
_geom_angle_atom_site_label_3
_geom_angle
_geom_angle_site_symmetry_3
Cl1 Sb1 N2 81.54(5) .
Cl1 Sb1 N1 81.15(5) .
N2 Sb1 N1 70.43(7) .
Cl1 Sb1 Cl2 87.05(2) .
N2 Sb1 Cl2 99.10(6) .
N1 Sb1 Cl2 165.19(5) .
Cl1 Sb1 Cl3 86.08(2) .
N2 Sb1 Cl3 166.07(5) .
N1 Sb1 Cl3 101.44(5) .
Cl2 Sb1 Cl3 86.55(2) .
Cl1 Sb1 Cl4 149.17(2) .
N2 Sb1 Cl4 124.25(5) .
N1 Sb1 Cl4 121.02(4) .
Cl2 Sb1 Cl4 73.372(19) .
Cl3 Sb1 Cl4 69.522(19) .
Sb1 Cl1 Sb2 103.85(2) 7_556
Sb1 Cl2 Sb2 89.654(19) .
Sb1 Cl3 Sb2 92.23(2) .
C1 N1 C11 121.6(2) .
C1 N1 Sb1 112.00(17) .
C11 N1 Sb1 125.28(16) .
N1 C11 C12 113.0(2) .
N1 C11 C14 107.9(2) .
C12 C11 C14 110.0(2) .
N1 C11 C13 104.93(19) .
C12 C11 C13 110.6(2) .
C14 C11 C13 110.3(2) .
C11 C12 H12A 109.5 .
C11 C12 H12B 109.5 .
H12A C12 H12B 109.5 .
C11 C12 H12C 109.5 .
H12A C12 H12C 109.5 .
H12B C12 H12C 109.5 .
C11 C13 H13A 109.5 .
C11 C13 H13B 109.5 .
H13A C13 H13B 109.5 .
C11 C13 H13C 109.5 .
H13A C13 H13C 109.5 .
H13B C13 H13C 109.5 .
C11 C14 H14A 109.5 .
C11 C14 H14B 109.5 .
H14A C14 H14B 109.5 .
C11 C14 H14C 109.5 .
H14A C14 H14C 109.5 .
H14B C14 H14C 109.5 .
N1 C1 C2 121.6(3) .
N1 C1 H1 119.2 .
C2 C1 H1 119.2 .
N2 C2 C1 121.7(2) .
N2 C2 H2 119.1 .
C1 C2 H2 119.1 .
C2 N2 C21 120.8(2) .
C2 N2 Sb1 113.39(17) .
C21 N2 Sb1 125.13(16) .
N2 C21 C24 113.3(2) .
N2 C21 C23 106.6(2) .
C24 C21 C23 109.7(2) .
N2 C21 C22 105.13(19) .
C24 C21 C22 110.1(2) .
C23 C21 C22 112.0(2) .
C21 C22 H22A 109.5 .
C21 C22 H22B 109.5 .
H22A C22 H22B 109.5 .
C21 C22 H22C 109.5 .
H22A C22 H22C 109.5 .
H22B C22 H22C 109.5 .
C21 C23 H23A 109.5 .
C21 C23 H23B 109.5 .
H23A C23 H23B 109.5 .
C21 C23 H23C 109.5 .
H23A C23 H23C 109.5 .
H23B C23 H23C 109.5 .
C21 C24 H24A 109.5 .
C21 C24 H24B 109.5 .
H24A C24 H24B 109.5 .
C21 C24 H24C 109.5 .
H24A C24 H24C 109.5 .
H24B C24 H24C 109.5 .
Cl6 Sb2 Cl4 93.23(3) .
Cl6 Sb2 Cl5 91.98(3) .
Cl4 Sb2 Cl5 87.38(2) .
Cl6 Sb2 Cl3 91.01(2) .
Cl4 Sb2 Cl3 77.80(2) .
Cl5 Sb2 Cl3 165.02(2) .
Cl6 Sb2 Cl2 159.25(2) .
Cl4 Sb2 Cl2 78.33(2) .
Cl5 Sb2 Cl2 106.36(2) .
Cl3 Sb2 Cl2 68.787(18) .
Cl6 Sb2 Cl1 83.07(2) 7_556
Cl4 Sb2 Cl1 160.34(2) 7_556
Cl5 Sb2 Cl1 73.51(2) 7_556
Cl3 Sb2 Cl1 121.435(18) 7_556
Cl2 Sb2 Cl1 111.029(17) 7_556
Sb2 Cl4 Sb1 88.232(19) .

loop_
_geom_bond_atom_site_label_1
_geom_bond_atom_site_label_2
_geom_bond_distance
_geom_bond_site_symmetry_2
Sb1 Cl1 2.3841(6) .
Sb1 N2 2.418(2) .
Sb1 N1 2.460(2) .
Sb1 Cl2 2.5464(7) .
Sb1 Cl3 2.5962(7) .
Sb1 Cl4 3.3633(6) .
Cl1 Sb2 3.3336(7) 7_556
Cl2 Sb2 3.1963(7) .
Cl3 Sb2 3.0408(7) .
N1 C1 1.278(3) .
N1 C11 1.508(3) .
C11 C12 1.524(4) .
C11 C14 1.526(3) .
C11 C13 1.541(3) .
C12 H12A 0.9800 .
C12 H12B 0.9800 .
C12 H12C 0.9800 .
C13 H13A 0.9800 .
C13 H13B 0.9800 .
C13 H13C 0.9800 .
C14 H14A 0.9800 .
C14 H14B 0.9800 .
C14 H14C 0.9800 .
C1 C2 1.472(3) .
C1 H1 0.9500 .
C2 N2 1.277(3) .
C2 H2 0.9500 .
N2 C21 1.510(3) .
C21 C24 1.517(4) .
C21 C23 1.529(3) .
C21 C22 1.542(3) .
C22 H22A 0.9800 .
C22 H22B 0.9800 .
C22 H22C 0.9800 .
C23 H23A 0.9800 .
C23 H23B 0.9800 .
C23 H23C 0.9800 .
C24 H24A 0.9800 .
C24 H24B 0.9800 .
C24 H24C 0.9800 .
Sb2 Cl6 2.3804(7) .
Sb2 Cl4 2.4061(7) .
Sb2 Cl5 2.4116(7) .
Sb2 Cl1 3.3336(7) 7_556

loop_
_geom_hbond_atom_site_label_D
_geom_hbond_atom_site_label_H
_geom_hbond_atom_site_label_A
_geom_hbond_distance_DH
_geom_hbond_distance_HA
_geom_hbond_distance_DA
_geom_hbond_angle_DHA
_geom_hbond_site_symmetry_A
C1 H1 Cl6 0.95 3.00 3.844(3) 148.8 1_655
C2 H2 Cl5 0.95 2.90 3.829(3) 164.9 1_655
C22 H22B Cl6 0.98 2.79 3.764(3) 172.0 3
C13 H13B Cl5 0.98 2.88 3.820(3) 160.0 3_545
C24 H24A Cl5 0.98 2.99 3.926(3) 160.1 2_656

loop_
_geom_torsion_atom_site_label_1
_geom_torsion_atom_site_label_2
_geom_torsion_atom_site_label_3
_geom_torsion_atom_site_label_4
_geom_torsion
_geom_torsion_site_symmetry_1
_geom_torsion_site_symmetry_4
N2 Sb1 Cl1 Sb2 -134.92(6) . 7_556
N1 Sb1 Cl1 Sb2 153.72(5) . 7_556
Cl2 Sb1 Cl1 Sb2 -35.26(2) . 7_556
Cl3 Sb1 Cl1 Sb2 51.48(2) . 7_556
Cl4 Sb1 Cl1 Sb2 14.53(5) . 7_556
Cl1 Sb1 Cl2 Sb2 122.81(2) . .
N2 Sb1 Cl2 Sb2 -156.25(4) . .
N1 Sb1 Cl2 Sb2 159.9(2) . .
Cl3 Sb1 Cl2 Sb2 36.561(19) . .
Cl4 Sb1 Cl2 Sb2 -33.087(16) . .
Cl1 Sb1 Cl3 Sb2 -126.07(2) . .
N2 Sb1 Cl3 Sb2 -153.3(2) . .
N1 Sb1 Cl3 Sb2 153.79(4) . .
Cl2 Sb1 Cl3 Sb2 -38.80(2) . .
Cl4 Sb1 Cl3 Sb2 34.731(16) . .
Cl1 Sb1 N1 C1 91.47(15) . .
N2 Sb1 N1 C1 7.36(15) . .
Cl2 Sb1 N1 C1 53.9(3) . .
Cl3 Sb1 N1 C1 175.61(15) . .
Cl4 Sb1 N1 C1 -111.54(15) . .
Cl1 Sb1 N1 C11 -100.53(17) . .
N2 Sb1 N1 C11 175.36(18) . .
Cl2 Sb1 N1 C11 -138.09(18) . .
Cl3 Sb1 N1 C11 -16.39(17) . .
Cl4 Sb1 N1 C11 56.47(18) . .
C1 N1 C11 C12 -8.4(3) . .
Sb1 N1 C11 C12 -175.32(15) . .
C1 N1 C11 C14 -130.3(2) . .
Sb1 N1 C11 C14 62.8(2) . .
C1 N1 C11 C13 112.1(2) . .
Sb1 N1 C11 C13 -54.8(3) . .
C11 N1 C1 C2 -175.57(19) . .
Sb1 N1 C1 C2 -7.1(3) . .
N1 C1 C2 N2 0.1(3) . .
C1 C2 N2 C21 177.88(19) . .
C1 C2 N2 Sb1 7.1(3) . .
Cl1 Sb1 N2 C2 -90.92(16) . .
N1 Sb1 N2 C2 -7.37(15) . .
Cl2 Sb1 N2 C2 -176.53(15) . .
Cl3 Sb1 N2 C2 -63.4(3) . .
Cl4 Sb1 N2 C2 107.45(15) . .
Cl1 Sb1 N2 C21 98.73(17) . .
N1 Sb1 N2 C21 -177.71(18) . .
Cl2 Sb1 N2 C21 13.12(17) . .
Cl3 Sb1 N2 C21 126.3(2) . .
Cl4 Sb1 N2 C21 -62.90(18) . .
C2 N2 C21 C24 3.8(3) . .
Sb1 N2 C21 C24 173.45(15) . .
C2 N2 C21 C23 124.5(2) . .
Sb1 N2 C21 C23 -65.8(2) . .
C2 N2 C21 C22 -116.5(2) . .
Sb1 N2 C21 C22 53.2(3) . .
Sb1 Cl3 Sb2 Cl6 -142.84(3) . .
Sb1 Cl3 Sb2 Cl4 -49.76(2) . .
Sb1 Cl3 Sb2 Cl5 -41.31(9) . .
Sb1 Cl3 Sb2 Cl2 32.310(19) . .
Sb1 Cl3 Sb2 Cl1 134.660(19) . 7_556
Sb1 Cl2 Sb2 Cl6 -19.19(7) . .
Sb1 Cl2 Sb2 Cl4 48.30(2) . .
Sb1 Cl2 Sb2 Cl5 132.03(2) . .
Sb1 Cl2 Sb2 Cl3 -32.994(19) . .
Sb1 Cl2 Sb2 Cl1 -149.747(18) . 7_556
Cl6 Sb2 Cl4 Sb1 126.43(2) . .
Cl5 Sb2 Cl4 Sb1 -141.73(2) . .
Cl3 Sb2 Cl4 Sb1 36.089(16) . .
Cl2 Sb2 Cl4 Sb1 -34.438(15) . .
Cl1 Sb2 Cl4 Sb1 -155.17(5) 7_556 .
Cl1 Sb1 Cl4 Sb2 -6.23(5) . .
N2 Sb1 Cl4 Sb2 136.30(6) . .
N1 Sb1 Cl4 Sb2 -137.33(6) . .
Cl2 Sb1 Cl4 Sb2 46.51(2) . .
Cl3 Sb1 Cl4 Sb2 -46.04(2) . .
